data_1557903
loop_
_publ_author_name
'Okude, Ryo'
'Mori, Genki'
'Yagi, Akiko'
'Itami, Kenichiro'

_publ_section_title
;
 Programmable synthesis of multiply arylated cubanes through C--H
 metalation and arylation
;
_journal_issue 29
_journal_name_full 'Chemical Science'
_journal_page_first 7672
_journal_page_last 7675
_journal_paper_doi 10.1039/D0SC01909G
_journal_volume 11
_journal_year 2020
_chemical_formula_moiety 'C37 H29 F9 N2 O, C6 H6'
_chemical_formula_sum 'C43 H35 F9 N2 O'
_chemical_formula_weight 766.73
_space_group_crystal_system triclinic
_space_group_IT_number 2
_space_group_name_Hall '-P 1'
_space_group_name_H-M_alt 'P -1'
_atom_sites_solution_hydrogens geom
_atom_sites_solution_primary dual
_audit_creation_date 2020-02-21
_audit_creation_method
;
Olex2 1.3
(compiled 2019.11.21 svn.r41b79517 for OlexSys, GUI svn.r6003)
;
_audit_update_record
;
2020-03-30 deposited with the CCDC.	2020-04-24 downloaded from the CCDC.
;
_cell_angle_alpha 86.6000(10)
_cell_angle_beta 88.6120(10)
_cell_angle_gamma 81.4120(10)
_cell_formula_units_Z 2
_cell_length_a 9.75710(10)
_cell_length_b 10.10370(10)
_cell_length_c 19.2300(3)
_cell_measurement_reflns_used 19760
_cell_measurement_temperature 123(2)
_cell_measurement_theta_max 29.6980
_cell_measurement_theta_min 2.8570
_cell_volume 1870.97(4)
_computing_cell_refinement 'CrysAlisPro 1.171.40.39a (Rigaku OD, 2019)'
_computing_data_collection 'CrysAlisPro 1.171.40.39a (Rigaku OD, 2019)'
_computing_data_reduction 'CrysAlisPro 1.171.40.39a (Rigaku OD, 2019)'
_computing_molecular_graphics 'Olex2 1.3 (Dolomanov et al., 2009)'
_computing_publication_material 'Olex2 1.3 (Dolomanov et al., 2009)'
_computing_structure_refinement 'SHELXL 2018/3 (Sheldrick, 2015)'
_computing_structure_solution 'SHELXT  (Sheldrick, 2015)'
_diffrn_ambient_temperature 123(2)
_diffrn_detector 'CCD plate'
_diffrn_detector_area_resol_mean 5.8140
_diffrn_measured_fraction_theta_full 0.999
_diffrn_measured_fraction_theta_max 0.901
_diffrn_measurement_details
;
List of Runs (angles in degrees, time in seconds):

  # Type    Start    End  Width  t~exp~   \w     \q     \k     \f   Frames
#--------------------------------------------------------------------------
  1  \w   -103.00  77.00   0.50    5.00    --  -13.00  45.00 264.00  360
  2  \w   -103.00  60.00   0.50    5.00    --  -13.00  45.00 122.00  326
  3  \w    -86.00  45.00   0.50    5.00    --  -13.00  45.00 158.00  262
  4  \w     16.00  61.00   0.50    5.00    --  -13.00  45.00 193.00   90
  5  \w      4.50  63.00   0.50    5.00    --  -13.00  45.00  16.00  117
  6  \w   -103.00  58.50   0.50    5.00    --  -13.00  45.00 -19.00  323
  7  \w    -71.00 -25.00   0.50    5.00    --  -13.00  45.00  51.00   92
;
_diffrn_measurement_device 'abstract diffractometer'
_diffrn_measurement_device_type 'dtrek-CrysAlisPro-abstract goniometer imported rigaku-d*trek images'
_diffrn_measurement_method '\w scans'
_diffrn_orient_matrix_type 'CrysAlisPro convention (1999,Acta A55,543-557)'
_diffrn_orient_matrix_UB_11 -0.0564128000
_diffrn_orient_matrix_UB_12 0.0248757000
_diffrn_orient_matrix_UB_13 0.0218754000
_diffrn_orient_matrix_UB_21 0.0439861000
_diffrn_orient_matrix_UB_22 -0.0111114000
_diffrn_orient_matrix_UB_23 0.0292552000
_diffrn_orient_matrix_UB_31 0.0170087000
_diffrn_orient_matrix_UB_32 0.0656849000
_diffrn_orient_matrix_UB_33 -0.0055894000
_diffrn_radiation_monochromator graphite
_diffrn_radiation_probe x-ray
_diffrn_radiation_type 'Mo K\a'
_diffrn_radiation_wavelength 0.71073
_diffrn_reflns_av_R_equivalents 0.0286
_diffrn_reflns_av_unetI/netI 0.0295
_diffrn_reflns_Laue_measured_fraction_full 0.999
_diffrn_reflns_Laue_measured_fraction_max 0.901
_diffrn_reflns_limit_h_max 13
_diffrn_reflns_limit_h_min -13
_diffrn_reflns_limit_k_max 13
_diffrn_reflns_limit_k_min -14
_diffrn_reflns_limit_l_max 26
_diffrn_reflns_limit_l_min -26
_diffrn_reflns_number 37233
_diffrn_reflns_point_group_measured_fraction_full 0.999
_diffrn_reflns_point_group_measured_fraction_max 0.901
_diffrn_reflns_theta_full 25.000
_diffrn_reflns_theta_max 29.766
_diffrn_reflns_theta_min 2.348
_diffrn_source 'fine-focus sealed X-ray tube'
_diffrn_source_type 'Enhance (Mo) X-ray Source'
_exptl_absorpt_coefficient_mu 0.112
_exptl_absorpt_correction_T_max 1.00000
_exptl_absorpt_correction_T_min 0.90047
_exptl_absorpt_correction_type multi-scan
_exptl_absorpt_process_details
;
CrysAlisPro 1.171.40.39a (Rigaku Oxford Diffraction, 2019)
Empirical absorption correction using spherical harmonics,
 implemented in SCALE3 ABSPACK scaling algorithm.
;
_exptl_crystal_colour colourless
_exptl_crystal_colour_primary colourless
_exptl_crystal_density_diffrn 1.361
_exptl_crystal_description block
_exptl_crystal_F_000 792
_exptl_crystal_size_max 0.1
_exptl_crystal_size_mid 0.1
_exptl_crystal_size_min 0.1
_refine_diff_density_max 0.467
_refine_diff_density_min -0.413
_refine_diff_density_rms 0.044
_refine_ls_extinction_method none
_refine_ls_goodness_of_fit_ref 1.059
_refine_ls_hydrogen_treatment constr
_refine_ls_matrix_type full
_refine_ls_number_parameters 583
_refine_ls_number_reflns 9620
_refine_ls_number_restraints 54
_refine_ls_restrained_S_all 1.097
_refine_ls_R_factor_all 0.0610
_refine_ls_R_factor_gt 0.0465
_refine_ls_shift/su_max 0.001
_refine_ls_shift/su_mean 0.000
_refine_ls_structure_factor_coef Fsqd
_refine_ls_weighting_details 'w=1/[\s^2^(Fo^2^)+(0.0585P)^2^+0.6829P] where P=(Fo^2^+2Fc^2^)/3'
_refine_ls_weighting_scheme calc
_refine_ls_wR_factor_gt 0.1209
_refine_ls_wR_factor_ref 0.1286
_reflns_Friedel_coverage 0.000
_reflns_number_gt 7619
_reflns_number_total 9620
_reflns_threshold_expression 'I > 2\s(I)'
_cod_data_source_file d0sc01909g2.cif
_cod_data_source_block 4b
_cod_depositor_comments
;Adding full bibliography for 1557900--1557907.cif.

 Adding full bibliography for 1557900--1557907.cif.
;
_cod_database_code 1557903
_shelx_shelxl_version_number 2018/3
_shelx_space_group_comment
;
The symmetry employed for this shelxl refinement is uniquely defined
by the following loop, which should always be used as a source of
symmetry information in preference to the above space-group names.
They are only intended as comments.
;
_reflns_odcompleteness_completeness 90.11
_reflns_odcompleteness_iscentric 1
_reflns_odcompleteness_theta 29.70
_olex2_refinement_description
;
1. Fixed Uiso
 At 1.2 times of:
  All C(H) groups
 At 1.5 times of:
  All C(H,H,H) groups
2. Restrained distances
 F7A-F9A
 2.2 with sigma of 0.01
 F9A-F8A
 2.2 with sigma of 0.01
 F8A-F7A
 2.2 with sigma of 0.01
 F9-C25 = F8A-C25 = F8-C25 = F7A-C25 = F7-C25 = F9A-C25
 1.35 with sigma of 0.01
 F9-F8
 2.2 with sigma of 0.01
 F8-F7
 2.2 with sigma of 0.01
 F7-F9
 2.2 with sigma of 0.01
 C51A-C50A = C55A-C50A = C55A-C54A = C54A-C53A = C53A-C52A = C52A-C51A
 1.39 with sigma of 0.01
 C55A-C53A
 2.42 with sigma of 0.01
 C53A-C51A
 2.42 with sigma of 0.01
 C55A-C51A
 2.42 with sigma of 0.01
 C50A-C52A
 2.42 with sigma of 0.01
 C52A-C54A
 2.42 with sigma of 0.01
 C54A-C50A
 2.42 with sigma of 0.01
 C52-C51 = C51-C50 = C55-C50 = C55-C54 = C54-C53 = C53-C52
 1.39 with sigma of 0.01
 C55-C51
 2.42 with sigma of 0.01
 C51-C53
 2.42 with sigma of 0.01
 C53-C55
 2.42 with sigma of 0.01
 C50-C54
 2.42 with sigma of 0.01
 C54-C52
 2.42 with sigma of 0.01
 C52-C50
 2.42 with sigma of 0.01
3. Restrained planarity
 C50A, C55A, C54A, C53A, C52A, C51A
 with sigma of 0.02
 C50, C51, C55, C52, C53, C54
 with sigma of 0.02
4. Uiso/Uaniso restraints and constraints
Uanis(F8A) \\sim Ueq, Uanis(F7A) \\sim Ueq: with sigma of 0.01 and sigma for
terminal atoms of 0.01
5. Others
 Sof(F8A)=Sof(F7A)=Sof(F9A)=1-FVAR(1)
 Sof(F7)=Sof(F9)=Sof(F8)=FVAR(1)
 Sof(C50A)=Sof(H50A)=Sof(C55A)=Sof(H55A)=Sof(C54A)=Sof(H54A)=Sof(C53A)=
 Sof(H53A)=Sof(C52A)=Sof(H52A)=Sof(C51A)=Sof(H51A)=1-FVAR(2)
 Sof(C50)=Sof(H50)=Sof(C51)=Sof(H51)=Sof(C55)=Sof(H55)=Sof(C52)=Sof(H52)=
 Sof(C53)=Sof(H53)=Sof(C54)=Sof(H54)=FVAR(2)
6.a Ternary CH refined with riding coordinates:
 C4(H4), C2(H2), C6(H6), C41(H41), C43(H43)
6.b Aromatic/amide H refined with riding coordinates:
 C10(H10), C13(H13), C14(H14), C30(H30), C24(H24), C23(H23), C11(H11),
 C31(H31), C20(H20), C34(H34), C33(H33), C21(H21), C50(H50), C51(H51), C55(H55),
  C52(H52), C53(H53), C54(H54), C50A(H50A), C55A(H55A), C54A(H54A), C53A(H53A),
 C52A(H52A), C51A(H51A)
6.c Idealised Me refined as rotating group:
 C46(H46A,H46B,H46C), C42(H42A,H42B,H42C), C45(H45A,H45B,H45C), C44(H44A,H44B,
 H44C)
;
_olex2_exptl_crystal_mounting_method mesh
_olex2_submission_special_instructions 'No special instructions were received'
_oxdiff_exptl_absorpt_empirical_details
;
Empirical correction (ABSPACK) includes:
- Absorption correction using spherical harmonics
- Frame scaling
- Detector area scaling
;
_oxdiff_exptl_absorpt_empirical_full_max 1.769
_oxdiff_exptl_absorpt_empirical_full_min 0.713

loop_
_space_group_symop_operation_xyz
'x, y, z'
'-x, -y, -z'

loop_
_atom_site_label
_atom_site_type_symbol
_atom_site_fract_x
_atom_site_fract_y
_atom_site_fract_z
_atom_site_U_iso_or_equiv
_atom_site_adp_type
_atom_site_occupancy
_atom_site_site_symmetry_order
_atom_site_calc_flag
_atom_site_refinement_flags_posn
_atom_site_refinement_flags_adp
_atom_site_refinement_flags_occupancy
_atom_site_disorder_assembly
_atom_site_disorder_group
O47 O 0.52715(10) 0.21514(10) 0.19373(6) 0.0324(2) Uani 1 1 d . . . . .
F1 F 1.34938(10) 0.29869(12) 0.01521(6) 0.0531(3) Uani 1 1 d . . . . .
F4 F 0.28107(11) -0.26556(11) 0.04504(7) 0.0619(4) Uani 1 1 d . . . . .
N40 N 0.66464(11) 0.36318(11) 0.22397(6) 0.0236(2) Uani 1 1 d . . . . .
F2 F 1.17960(13) 0.32002(15) -0.05274(5) 0.0696(4) Uani 1 1 d . . . . .
F3 F 1.19739(15) 0.47037(11) 0.01888(8) 0.0798(5) Uani 1 1 d . . . . .
F6 F 0.17619(14) -0.07003(12) 0.05346(8) 0.0803(5) Uani 1 1 d . . . . .
F7 F 0.5842(8) 0.4546(3) 0.5722(2) 0.0726(13) Uani 0.691(13) 1 d D . P A 1
F9 F 0.6524(4) 0.2677(5) 0.62407(16) 0.0635(10) Uani 0.691(13) 1 d D . P A 1
F8 F 0.4499(3) 0.3076(6) 0.5859(2) 0.0597(11) Uani 0.691(13) 1 d D . P A 1
F5 F 0.14875(13) -0.2193(2) 0.13244(8) 0.0944(5) Uani 1 1 d . . . . .
C9 C 0.97834(13) 0.14491(12) 0.16609(6) 0.0206(2) Uani 1 1 d . . . . .
C39 C 0.63621(13) 0.23761(13) 0.21793(6) 0.0214(2) Uani 1 1 d . . . . .
N49 N 1.06145(15) -0.33007(14) 0.32992(8) 0.0423(3) Uani 1 1 d . . . . .
C19 C 0.73366(13) 0.14618(13) 0.38250(6) 0.0210(2) Uani 1 1 d . . . . .
C7 C 0.70952(13) -0.03113(12) 0.23159(6) 0.0203(2) Uani 1 1 d . . . . .
C29 C 0.58915(13) -0.06950(12) 0.19620(7) 0.0216(2) Uani 1 1 d . . . . .
C5 C 0.78325(12) 0.07334(13) 0.31984(6) 0.0201(2) Uani 1 1 d . . . . .
C4 C 0.93674(13) 0.03166(13) 0.29544(7) 0.0213(2) Uani 1 1 d . . . . .
H4 H 1.018389 0.053299 0.318531 0.026 Uiso 1 1 calc R U . . .
C10 C 1.11351(13) 0.16309(14) 0.17928(7) 0.0243(3) Uani 1 1 d . . . . .
H10 H 1.152074 0.133581 0.222231 0.029 Uiso 1 1 calc R U . . .
C2 C 0.86340(13) -0.07154(13) 0.20761(7) 0.0218(2) Uani 1 1 d . . . . .
H2 H 0.893179 -0.124249 0.167316 0.026 Uiso 1 1 calc R U . . .
C6 C 0.75074(13) -0.07156(13) 0.30877(7) 0.0215(2) Uani 1 1 d . . . . .
H6 H 0.699035 -0.123915 0.341731 0.026 Uiso 1 1 calc R U . . .
C3 C 0.90560(13) -0.11401(13) 0.28503(7) 0.0226(3) Uani 1 1 d . . . . .
C12 C 1.13310(14) 0.26908(13) 0.06578(7) 0.0248(3) Uani 1 1 d . . . . .
C13 C 0.99824(14) 0.25165(14) 0.05155(7) 0.0264(3) Uani 1 1 d . . . . .
H13 H 0.959838 0.281626 0.008627 0.032 Uiso 1 1 calc R U . . .
C8 C 0.73940(12) 0.11736(12) 0.24173(6) 0.0190(2) Uani 1 1 d . . . . .
C1 C 0.89663(12) 0.07369(12) 0.21800(6) 0.0200(2) Uani 1 1 d . . . . .
C14 C 0.92111(13) 0.18938(14) 0.10160(7) 0.0247(3) Uani 1 1 d . . . . .
H14 H 0.830938 0.177248 0.092119 0.030 Uiso 1 1 calc R U . . .
C30 C 0.47685(14) -0.10676(14) 0.23416(7) 0.0269(3) Uani 1 1 d . . . . .
H30 H 0.477577 -0.109081 0.282575 0.032 Uiso 1 1 calc R U . . .
C24 C 0.82405(13) 0.18511(14) 0.42951(7) 0.0245(3) Uani 1 1 d . . . . .
H24 H 0.919037 0.170775 0.420514 0.029 Uiso 1 1 calc R U . . .
C23 C 0.77308(14) 0.24526(14) 0.48977(7) 0.0269(3) Uani 1 1 d . . . . .
H23 H 0.833803 0.270524 0.521309 0.032 Uiso 1 1 calc R U . . .
C22 C 0.63150(14) 0.26759(14) 0.50284(7) 0.0263(3) Uani 1 1 d . . . . .
C11 C 1.19201(14) 0.22469(14) 0.12931(7) 0.0265(3) Uani 1 1 d . . . . .
H11 H 1.282626 0.235878 0.138419 0.032 Uiso 1 1 calc R U . . .
C41 C 0.78951(14) 0.39557(14) 0.25720(7) 0.0253(3) Uani 1 1 d . . . . .
H41 H 0.846760 0.310712 0.271631 0.030 Uiso 1 1 calc R U . . .
C32 C 0.36269(14) -0.13750(14) 0.12892(8) 0.0296(3) Uani 1 1 d . . . . .
C48 C 0.99278(14) -0.23502(14) 0.30904(7) 0.0279(3) Uani 1 1 d . . . . .
C31 C 0.36350(14) -0.14061(15) 0.20074(8) 0.0308(3) Uani 1 1 d . . . . .
H31 H 0.288598 -0.165222 0.226581 0.037 Uiso 1 1 calc R U . . .
C20 C 0.59147(14) 0.17209(15) 0.39569(7) 0.0289(3) Uani 1 1 d . . . . .
H20 H 0.530277 0.148439 0.363899 0.035 Uiso 1 1 calc R U . . .
C34 C 0.58740(15) -0.06894(15) 0.12394(7) 0.0301(3) Uani 1 1 d . . . . .
H34 H 0.662816 -0.046011 0.097915 0.036 Uiso 1 1 calc R U . . .
C43 C 0.56184(15) 0.47802(14) 0.19766(8) 0.0309(3) Uani 1 1 d . . . . .
H43 H 0.599699 0.559628 0.207012 0.037 Uiso 1 1 calc R U . . .
C33 C 0.47448(16) -0.10220(16) 0.09035(8) 0.0333(3) Uani 1 1 d . . . . .
H33 H 0.473761 -0.100809 0.041956 0.040 Uiso 1 1 calc R U . . .
C25 C 0.57776(16) 0.32784(16) 0.56916(8) 0.0349(3) Uani 1 1 d D . . . .
C21 C 0.54025(14) 0.23272(16) 0.45563(8) 0.0311(3) Uani 1 1 d . . . . .
H21 H 0.445175 0.249848 0.464074 0.037 Uiso 1 1 calc R U . . .
C46 C 0.87677(16) 0.47329(15) 0.20699(8) 0.0325(3) Uani 1 1 d . . . . .
H46A H 0.895966 0.425933 0.165192 0.049 Uiso 1 1 calc R U . . .
H46B H 0.962396 0.481870 0.228638 0.049 Uiso 1 1 calc R U . . .
H46C H 0.826665 0.560807 0.195651 0.049 Uiso 1 1 calc R U . . .
C42 C 0.75164(17) 0.47329(15) 0.32258(8) 0.0330(3) Uani 1 1 d . . . . .
H42A H 0.704723 0.561301 0.309438 0.050 Uiso 1 1 calc R U . . .
H42B H 0.834531 0.480644 0.347050 0.050 Uiso 1 1 calc R U . . .
H42C H 0.691903 0.426667 0.352277 0.050 Uiso 1 1 calc R U . . .
C15 C 1.21371(16) 0.33969(16) 0.01201(8) 0.0340(3) Uani 1 1 d . . . . .
C35 C 0.24229(16) -0.17319(17) 0.09082(10) 0.0411(4) Uani 1 1 d . . . . .
C45 C 0.54781(18) 0.47847(17) 0.11920(9) 0.0422(4) Uani 1 1 d . . . . .
H45A H 0.637884 0.473648 0.097447 0.063 Uiso 1 1 calc R U . . .
H45B H 0.490669 0.559488 0.102838 0.063 Uiso 1 1 calc R U . . .
H45C H 0.506004 0.402552 0.107698 0.063 Uiso 1 1 calc R U . . .
C44 C 0.42384(17) 0.48529(16) 0.23699(10) 0.0411(4) Uani 1 1 d . . . . .
H44A H 0.379132 0.410693 0.226298 0.062 Uiso 1 1 calc R U . . .
H44B H 0.365672 0.567485 0.223309 0.062 Uiso 1 1 calc R U . . .
H44C H 0.439708 0.482275 0.286175 0.062 Uiso 1 1 calc R U . . .
C50 C 0.8578(15) 0.6299(13) 0.5510(8) 0.040(3) Uani 0.343(17) 1 d D . P B 2
H50 H 0.890075 0.543639 0.537682 0.048 Uiso 0.343(17) 1 calc R U P B 2
C51 C 0.8499(14) 0.737(2) 0.5023(5) 0.049(4) Uani 0.343(17) 1 d D . P B 2
H51 H 0.876406 0.723164 0.456185 0.058 Uiso 0.343(17) 1 calc R U P B 2
C55 C 0.8177(15) 0.6508(12) 0.6195(7) 0.042(3) Uani 0.343(17) 1 d D . P B 2
H55 H 0.823545 0.578559 0.652160 0.051 Uiso 0.343(17) 1 calc R U P B 2
C52 C 0.8027(15) 0.8651(16) 0.5223(9) 0.053(4) Uani 0.343(17) 1 d D . P B 2
H52 H 0.798231 0.937299 0.489739 0.064 Uiso 0.343(17) 1 calc R U P B 2
C53 C 0.7618(14) 0.8867(10) 0.5908(11) 0.048(4) Uani 0.343(17) 1 d D . P B 2
H53 H 0.729838 0.973150 0.603986 0.058 Uiso 0.343(17) 1 calc R U P B 2
C54 C 0.7686(13) 0.7793(16) 0.6397(6) 0.039(2) Uani 0.343(17) 1 d D . P B 2
H54 H 0.740642 0.793209 0.685609 0.047 Uiso 0.343(17) 1 calc R U P B 2
F8A F 0.6059(16) 0.2536(7) 0.6245(4) 0.078(3) Uani 0.309(13) 1 d D U P A 2
F7A F 0.4384(6) 0.3703(16) 0.5647(6) 0.079(3) Uani 0.309(13) 1 d D U P A 2
F9A F 0.6286(11) 0.4429(8) 0.5752(6) 0.065(3) Uani 0.309(13) 1 d D . P A 2
C50A C 0.8686(7) 0.6970(8) 0.5065(3) 0.0348(13) Uani 0.657(17) 1 d D . P B 1
H50A H 0.901382 0.654167 0.466620 0.042 Uiso 0.657(17) 1 calc R U P B 1
C55A C 0.8613(8) 0.6236(6) 0.5690(5) 0.0401(16) Uani 0.657(17) 1 d D . P B 1
H55A H 0.889368 0.531365 0.571058 0.048 Uiso 0.657(17) 1 calc R U P B 1
C54A C 0.8130(7) 0.6860(9) 0.6278(3) 0.0408(17) Uani 0.657(17) 1 d D . P B 1
H54A H 0.808742 0.636400 0.669933 0.049 Uiso 0.657(17) 1 calc R U P B 1
C53A C 0.7706(5) 0.8223(10) 0.6245(3) 0.0391(16) Uani 0.657(17) 1 d D . P B 1
H53A H 0.735857 0.864227 0.664332 0.047 Uiso 0.657(17) 1 calc R U P B 1
C52A C 0.7790(7) 0.8974(5) 0.5629(5) 0.0404(15) Uani 0.657(17) 1 d D . P B 1
H52A H 0.752623 0.989803 0.561160 0.048 Uiso 0.657(17) 1 calc R U P B 1
C51A C 0.8274(8) 0.8332(7) 0.5033(3) 0.0355(12) Uani 0.657(17) 1 d D . P B 1
H51A H 0.831986 0.882539 0.461086 0.043 Uiso 0.657(17) 1 calc R U P B 1

loop_
_atom_site_aniso_label
_atom_site_aniso_U_11
_atom_site_aniso_U_22
_atom_site_aniso_U_33
_atom_site_aniso_U_23
_atom_site_aniso_U_13
_atom_site_aniso_U_12
O47 0.0261(5) 0.0243(5) 0.0471(6) -0.0006(4) -0.0135(4) -0.0031(4)
F1 0.0344(5) 0.0762(8) 0.0475(6) 0.0087(5) 0.0134(4) -0.0121(5)
F4 0.0422(6) 0.0503(6) 0.0953(9) -0.0449(6) -0.0319(6) 0.0071(5)
N40 0.0237(5) 0.0203(5) 0.0266(6) -0.0002(4) -0.0022(4) -0.0036(4)
F2 0.0701(8) 0.1197(11) 0.0280(5) 0.0159(6) -0.0010(5) -0.0511(8)
F3 0.0972(10) 0.0311(6) 0.1092(11) 0.0059(6) 0.0564(9) -0.0163(6)
F6 0.0751(8) 0.0466(7) 0.1171(11) -0.0287(7) -0.0732(8) 0.0185(6)
F7 0.132(4) 0.0386(13) 0.0521(16) -0.0200(10) 0.045(2) -0.0280(16)
F9 0.0543(15) 0.114(3) 0.0201(11) -0.0106(11) 0.0027(10) -0.0032(12)
F8 0.0398(12) 0.104(3) 0.0443(15) -0.0373(15) 0.0207(9) -0.0289(13)
F5 0.0458(7) 0.1710(17) 0.0818(10) -0.0217(10) -0.0101(7) -0.0593(9)
C9 0.0208(6) 0.0200(6) 0.0208(6) -0.0029(5) 0.0004(4) -0.0023(5)
C39 0.0220(6) 0.0218(6) 0.0203(6) -0.0007(5) -0.0009(5) -0.0029(5)
N49 0.0372(7) 0.0331(7) 0.0540(9) 0.0080(6) -0.0103(6) 0.0010(6)
C19 0.0228(6) 0.0217(6) 0.0192(6) 0.0003(5) -0.0010(5) -0.0057(5)
C7 0.0212(6) 0.0201(6) 0.0200(6) -0.0015(5) -0.0024(4) -0.0041(5)
C29 0.0220(6) 0.0181(6) 0.0250(6) -0.0021(5) -0.0041(5) -0.0027(5)
C5 0.0193(6) 0.0227(6) 0.0187(6) 0.0002(5) -0.0028(4) -0.0043(5)
C4 0.0193(6) 0.0233(6) 0.0216(6) -0.0006(5) -0.0030(4) -0.0042(5)
C10 0.0237(6) 0.0279(7) 0.0214(6) 0.0004(5) -0.0033(5) -0.0048(5)
C2 0.0218(6) 0.0214(6) 0.0221(6) -0.0016(5) -0.0015(5) -0.0030(5)
C6 0.0214(6) 0.0221(6) 0.0213(6) 0.0007(5) -0.0030(5) -0.0045(5)
C3 0.0216(6) 0.0227(6) 0.0231(6) 0.0007(5) -0.0031(5) -0.0027(5)
C12 0.0272(6) 0.0235(6) 0.0240(6) -0.0021(5) 0.0030(5) -0.0054(5)
C13 0.0294(7) 0.0291(7) 0.0209(6) 0.0003(5) -0.0035(5) -0.0055(5)
C8 0.0191(5) 0.0209(6) 0.0177(5) -0.0014(4) -0.0015(4) -0.0049(4)
C1 0.0184(5) 0.0217(6) 0.0199(6) -0.0010(5) -0.0022(4) -0.0034(4)
C14 0.0214(6) 0.0289(7) 0.0247(6) -0.0014(5) -0.0032(5) -0.0060(5)
C30 0.0262(6) 0.0285(7) 0.0267(7) -0.0010(5) -0.0031(5) -0.0064(5)
C24 0.0202(6) 0.0305(7) 0.0240(6) -0.0025(5) -0.0016(5) -0.0070(5)
C23 0.0270(7) 0.0324(7) 0.0238(6) -0.0045(5) -0.0039(5) -0.0110(5)
C22 0.0287(7) 0.0291(7) 0.0229(6) -0.0041(5) 0.0038(5) -0.0095(5)
C11 0.0213(6) 0.0295(7) 0.0298(7) -0.0016(5) -0.0009(5) -0.0070(5)
C41 0.0269(6) 0.0230(6) 0.0272(7) -0.0041(5) -0.0010(5) -0.0062(5)
C32 0.0239(6) 0.0246(7) 0.0406(8) -0.0099(6) -0.0109(6) 0.0001(5)
C48 0.0259(6) 0.0272(7) 0.0308(7) 0.0010(6) -0.0036(5) -0.0048(5)
C31 0.0221(6) 0.0301(7) 0.0412(8) -0.0031(6) -0.0025(6) -0.0067(5)
C20 0.0209(6) 0.0413(8) 0.0264(7) -0.0094(6) -0.0027(5) -0.0080(6)
C34 0.0300(7) 0.0373(8) 0.0250(7) -0.0048(6) -0.0021(5) -0.0096(6)
C43 0.0303(7) 0.0198(6) 0.0417(8) 0.0027(6) -0.0032(6) -0.0015(5)
C33 0.0341(8) 0.0394(8) 0.0272(7) -0.0097(6) -0.0086(6) -0.0037(6)
C25 0.0365(8) 0.0433(9) 0.0284(7) -0.0109(6) 0.0067(6) -0.0143(7)
C21 0.0218(6) 0.0412(8) 0.0319(7) -0.0102(6) 0.0030(5) -0.0078(6)
C46 0.0341(7) 0.0286(7) 0.0371(8) -0.0045(6) 0.0050(6) -0.0120(6)
C42 0.0417(8) 0.0287(7) 0.0305(7) -0.0076(6) 0.0018(6) -0.0095(6)
C15 0.0352(8) 0.0366(8) 0.0312(8) 0.0023(6) 0.0036(6) -0.0112(6)
C35 0.0272(7) 0.0388(9) 0.0579(10) -0.0181(8) -0.0160(7) 0.0015(6)
C45 0.0431(9) 0.0376(9) 0.0426(9) 0.0152(7) -0.0082(7) -0.0007(7)
C44 0.0332(8) 0.0310(8) 0.0563(10) -0.0050(7) 0.0028(7) 0.0046(6)
C50 0.031(4) 0.042(6) 0.045(6) -0.010(5) 0.005(4) -0.001(3)
C51 0.027(4) 0.079(12) 0.037(4) 0.024(5) -0.001(3) -0.009(6)
C55 0.035(4) 0.022(4) 0.068(7) 0.002(3) -0.008(4) -0.001(3)
C52 0.039(7) 0.043(8) 0.079(12) 0.029(7) -0.023(7) -0.020(6)
C53 0.035(4) 0.029(4) 0.080(11) 0.002(5) -0.021(7) -0.005(3)
C54 0.035(4) 0.046(6) 0.037(4) 0.007(4) -0.019(3) -0.012(4)
F8A 0.138(7) 0.047(3) 0.040(3) 0.011(2) 0.048(4) -0.002(4)
F7A 0.043(2) 0.139(7) 0.056(4) -0.055(4) 0.014(2) -0.002(3)
F9A 0.063(4) 0.080(5) 0.067(4) -0.058(3) 0.028(3) -0.040(3)
C50A 0.0236(18) 0.039(3) 0.042(3) -0.003(2) -0.0068(15) -0.0038(17)
C55A 0.032(2) 0.034(2) 0.054(4) 0.014(2) -0.008(2) -0.0083(15)
C54A 0.031(2) 0.053(5) 0.0375(19) 0.020(2) -0.0076(15) -0.013(3)
C53A 0.0224(15) 0.063(4) 0.034(3) -0.010(3) -0.0066(17) -0.009(3)
C52A 0.031(2) 0.0337(19) 0.058(4) -0.003(3) -0.017(3) -0.0058(15)
C51A 0.030(2) 0.039(3) 0.0363(19) 0.015(2) -0.0107(15) -0.006(2)

loop_
_atom_type_symbol
_atom_type_description
_atom_type_scat_dispersion_real
_atom_type_scat_dispersion_imag
_atom_type_scat_source
C C 0.0033 0.0016 'International Tables Vol C Tables 4.2.6.8 and 6.1.1.4'
H H 0.0000 0.0000 'International Tables Vol C Tables 4.2.6.8 and 6.1.1.4'
F F 0.0171 0.0103 'International Tables Vol C Tables 4.2.6.8 and 6.1.1.4'
N N 0.0061 0.0033 'International Tables Vol C Tables 4.2.6.8 and 6.1.1.4'
O O 0.0106 0.0060 'International Tables Vol C Tables 4.2.6.8 and 6.1.1.4'

loop_
_geom_angle_atom_site_label_1
_geom_angle_atom_site_label_2
_geom_angle_atom_site_label_3
_geom_angle
_geom_angle_site_symmetry_1
_geom_angle_site_symmetry_3
_geom_angle_publ_flag
C39 N40 C41 124.50(11) . . ?
C39 N40 C43 118.42(11) . . ?
C41 N40 C43 117.05(11) . . ?
C10 C9 C1 121.19(11) . . ?
C10 C9 C14 119.19(12) . . ?
C14 C9 C1 119.56(11) . . ?
O47 C39 N40 122.48(12) . . ?
O47 C39 C8 117.05(11) . . ?
N40 C39 C8 120.47(11) . . ?
C24 C19 C5 122.34(11) . . ?
C24 C19 C20 119.14(12) . . ?
C20 C19 C5 118.47(11) . . ?
C29 C7 C2 123.89(11) . . ?
C29 C7 C6 125.42(11) . . ?
C29 C7 C8 126.68(10) . . ?
C2 C7 C6 90.12(9) . . ?
C2 C7 C8 89.72(9) . . ?
C6 C7 C8 89.87(9) . . ?
C30 C29 C7 121.03(12) . . ?
C30 C29 C34 118.82(12) . . ?
C34 C29 C7 120.15(12) . . ?
C19 C5 C4 127.38(10) . . ?
C19 C5 C6 121.88(10) . . ?
C19 C5 C8 125.90(11) . . ?
C4 C5 C6 90.56(9) . . ?
C4 C5 C8 90.49(9) . . ?
C6 C5 C8 89.65(9) . . ?
C5 C4 H4 125.1 . . ?
C5 C4 C3 89.79(9) . . ?
C5 C4 C1 90.69(9) . . ?
C3 C4 H4 125.1 . . ?
C1 C4 H4 125.1 . . ?
C1 C4 C3 90.08(9) . . ?
C9 C10 H10 119.5 . . ?
C9 C10 C11 121.07(12) . . ?
C11 C10 H10 119.5 . . ?
C7 C2 H2 124.9 . . ?
C7 C2 C3 90.26(9) . . ?
C7 C2 C1 91.48(9) . . ?
C3 C2 H2 124.9 . . ?
C3 C2 C1 89.80(9) . . ?
C1 C2 H2 124.9 . . ?
C7 C6 C5 91.20(9) . . ?
C7 C6 H6 125.0 . . ?
C7 C6 C3 90.24(9) . . ?
C5 C6 H6 125.0 . . ?
C5 C6 C3 89.46(9) . . ?
C3 C6 H6 125.0 . . ?
C4 C3 C2 90.01(9) . . ?
C4 C3 C6 90.19(9) . . ?
C2 C3 C6 89.38(9) . . ?
C48 C3 C4 124.56(11) . . ?
C48 C3 C2 126.56(12) . . ?
C48 C3 C6 124.97(11) . . ?
C13 C12 C15 119.13(12) . . ?
C11 C12 C13 120.88(12) . . ?
C11 C12 C15 119.98(12) . . ?
C12 C13 H13 120.1 . . ?
C14 C13 C12 119.74(12) . . ?
C14 C13 H13 120.1 . . ?
C39 C8 C7 120.72(10) . . ?
C39 C8 C5 126.58(10) . . ?
C39 C8 C1 130.07(10) . . ?
C7 C8 C1 89.53(9) . . ?
C5 C8 C7 89.28(9) . . ?
C5 C8 C1 88.62(9) . . ?
C9 C1 C4 126.48(10) . . ?
C9 C1 C2 122.16(10) . . ?
C9 C1 C8 127.33(10) . . ?
C4 C1 C2 90.11(9) . . ?
C4 C1 C8 90.20(9) . . ?
C2 C1 C8 89.26(9) . . ?
C9 C14 H14 119.9 . . ?
C13 C14 C9 120.20(12) . . ?
C13 C14 H14 119.9 . . ?
C29 C30 H30 119.6 . . ?
C31 C30 C29 120.79(13) . . ?
C31 C30 H30 119.6 . . ?
C19 C24 H24 119.9 . . ?
C23 C24 C19 120.26(12) . . ?
C23 C24 H24 119.9 . . ?
C24 C23 H23 120.1 . . ?
C22 C23 C24 119.83(12) . . ?
C22 C23 H23 120.1 . . ?
C23 C22 C25 119.47(12) . . ?
C21 C22 C23 120.52(12) . . ?
C21 C22 C25 120.00(13) . . ?
C10 C11 H11 120.5 . . ?
C12 C11 C10 118.93(12) . . ?
C12 C11 H11 120.5 . . ?
N40 C41 H41 107.6 . . ?
N40 C41 C46 112.29(11) . . ?
N40 C41 C42 111.29(11) . . ?
C46 C41 H41 107.6 . . ?
C42 C41 H41 107.6 . . ?
C42 C41 C46 110.16(11) . . ?
C31 C32 C33 120.37(13) . . ?
C31 C32 C35 121.24(14) . . ?
C33 C32 C35 118.39(14) . . ?
N49 C48 C3 178.14(16) . . ?
C30 C31 H31 120.2 . . ?
C32 C31 C30 119.56(13) . . ?
C32 C31 H31 120.2 . . ?
C19 C20 H20 119.6 . . ?
C21 C20 C19 120.70(12) . . ?
C21 C20 H20 119.6 . . ?
C29 C34 H34 119.7 . . ?
C33 C34 C29 120.61(13) . . ?
C33 C34 H34 119.7 . . ?
N40 C43 H43 106.5 . . ?
N40 C43 C45 111.16(12) . . ?
N40 C43 C44 112.21(12) . . ?
C45 C43 H43 106.5 . . ?
C45 C43 C44 113.42(14) . . ?
C44 C43 H43 106.5 . . ?
C32 C33 C34 119.83(13) . . ?
C32 C33 H33 120.1 . . ?
C34 C33 H33 120.1 . . ?
F7 C25 F9 105.0(3) . . ?
F7 C25 F8 108.3(3) . . ?
F7 C25 C22 115.2(2) . . ?
F9 C25 C22 110.5(2) . . ?
F8 C25 F9 103.0(2) . . ?
F8 C25 C22 113.75(17) . . ?
F8A C25 C22 115.3(4) . . ?
F8A C25 F7A 110.8(4) . . ?
F8A C25 F9A 108.3(6) . . ?
F7A C25 C22 110.0(4) . . ?
F9A C25 C22 109.1(5) . . ?
F9A C25 F7A 102.5(5) . . ?
C22 C21 C20 119.51(13) . . ?
C22 C21 H21 120.2 . . ?
C20 C21 H21 120.2 . . ?
C41 C46 H46A 109.5 . . ?
C41 C46 H46B 109.5 . . ?
C41 C46 H46C 109.5 . . ?
H46A C46 H46B 109.5 . . ?
H46A C46 H46C 109.5 . . ?
H46B C46 H46C 109.5 . . ?
C41 C42 H42A 109.5 . . ?
C41 C42 H42B 109.5 . . ?
C41 C42 H42C 109.5 . . ?
H42A C42 H42B 109.5 . . ?
H42A C42 H42C 109.5 . . ?
H42B C42 H42C 109.5 . . ?
F1 C15 F2 105.23(13) . . ?
F1 C15 C12 112.81(13) . . ?
F2 C15 C12 112.74(13) . . ?
F3 C15 F1 105.65(13) . . ?
F3 C15 F2 107.57(15) . . ?
F3 C15 C12 112.29(13) . . ?
F4 C35 C32 112.38(12) . . ?
F6 C35 F4 104.59(15) . . ?
F6 C35 C32 112.59(14) . . ?
F5 C35 F4 106.82(15) . . ?
F5 C35 F6 106.54(16) . . ?
F5 C35 C32 113.29(15) . . ?
C43 C45 H45A 109.5 . . ?
C43 C45 H45B 109.5 . . ?
C43 C45 H45C 109.5 . . ?
H45A C45 H45B 109.5 . . ?
H45A C45 H45C 109.5 . . ?
H45B C45 H45C 109.5 . . ?
C43 C44 H44A 109.5 . . ?
C43 C44 H44B 109.5 . . ?
C43 C44 H44C 109.5 . . ?
H44A C44 H44B 109.5 . . ?
H44A C44 H44C 109.5 . . ?
H44B C44 H44C 109.5 . . ?
C51 C50 H50 119.9 . . ?
C55 C50 H50 119.9 . . ?
C55 C50 C51 120.1(6) . . ?
C50 C51 H51 120.1 . . ?
C52 C51 C50 119.7(6) . . ?
C52 C51 H51 120.1 . . ?
C50 C55 H55 119.9 . . ?
C50 C55 C54 120.3(6) . . ?
C54 C55 H55 119.9 . . ?
C51 C52 H52 119.8 . . ?
C51 C52 C53 120.5(6) . . ?
C53 C52 H52 119.8 . . ?
C52 C53 H53 120.0 . . ?
C52 C53 C54 120.0(6) . . ?
C54 C53 H53 120.0 . . ?
C55 C54 H54 120.3 . . ?
C53 C54 C55 119.5(7) . . ?
C53 C54 H54 120.3 . . ?
C55A C50A H50A 120.0 . . ?
C51A C50A H50A 120.0 . . ?
C51A C50A C55A 120.1(4) . . ?
C50A C55A H55A 119.9 . . ?
C54A C55A C50A 120.2(4) . . ?
C54A C55A H55A 119.9 . . ?
C55A C54A H54A 120.1 . . ?
C55A C54A C53A 119.8(4) . . ?
C53A C54A H54A 120.1 . . ?
C54A C53A H53A 119.6 . . ?
C52A C53A C54A 120.8(4) . . ?
C52A C53A H53A 119.6 . . ?
C53A C52A H52A 120.4 . . ?
C53A C52A C51A 119.1(4) . . ?
C51A C52A H52A 120.4 . . ?
C50A C51A C52A 120.0(4) . . ?
C50A C51A H51A 120.0 . . ?
C52A C51A H51A 120.0 . . ?

loop_
_geom_bond_atom_site_label_1
_geom_bond_atom_site_label_2
_geom_bond_distance
_geom_bond_site_symmetry_2
_geom_bond_publ_flag
O47 C39 1.2285(16) . ?
F1 C15 1.3285(19) . ?
F4 C35 1.3285(19) . ?
N40 C39 1.3507(17) . ?
N40 C41 1.4769(17) . ?
N40 C43 1.4885(17) . ?
F2 C15 1.3303(19) . ?
F3 C15 1.3203(19) . ?
F6 C35 1.323(2) . ?
F7 C25 1.296(3) . ?
F9 C25 1.358(3) . ?
F8 C25 1.324(3) . ?
F5 C35 1.319(2) . ?
C9 C10 1.3898(17) . ?
C9 C1 1.4823(17) . ?
C9 C14 1.3944(18) . ?
C39 C8 1.5134(17) . ?
N49 C48 1.1435(19) . ?
C19 C5 1.4825(17) . ?
C19 C24 1.3908(17) . ?
C19 C20 1.3928(18) . ?
C7 C29 1.4828(17) . ?
C7 C2 1.5618(17) . ?
C7 C6 1.5619(17) . ?
C7 C8 1.5944(17) . ?
C29 C30 1.3882(19) . ?
C29 C34 1.3899(19) . ?
C5 C4 1.5626(17) . ?
C5 C6 1.5711(17) . ?
C5 C8 1.5914(17) . ?
C4 H4 0.9800 . ?
C4 C3 1.5716(18) . ?
C4 C1 1.5666(17) . ?
C10 H10 0.9300 . ?
C10 C11 1.3905(19) . ?
C2 H2 0.9800 . ?
C2 C3 1.5719(18) . ?
C2 C1 1.5742(17) . ?
C6 H6 0.9800 . ?
C6 C3 1.5722(18) . ?
C3 C48 1.4398(18) . ?
C12 C13 1.3891(19) . ?
C12 C11 1.3842(19) . ?
C12 C15 1.4958(19) . ?
C13 H13 0.9300 . ?
C13 C14 1.3867(19) . ?
C8 C1 1.5951(17) . ?
C14 H14 0.9300 . ?
C30 H30 0.9300 . ?
C30 C31 1.3881(19) . ?
C24 H24 0.9300 . ?
C24 C23 1.3874(19) . ?
C23 H23 0.9300 . ?
C23 C22 1.3853(19) . ?
C22 C25 1.4954(19) . ?
C22 C21 1.3826(19) . ?
C11 H11 0.9300 . ?
C41 H41 0.9800 . ?
C41 C46 1.5309(19) . ?
C41 C42 1.5304(19) . ?
C32 C31 1.380(2) . ?
C32 C33 1.383(2) . ?
C32 C35 1.4988(19) . ?
C31 H31 0.9300 . ?
C20 H20 0.9300 . ?
C20 C21 1.3851(19) . ?
C34 H34 0.9300 . ?
C34 C33 1.384(2) . ?
C43 H43 0.9800 . ?
C43 C45 1.518(2) . ?
C43 C44 1.523(2) . ?
C33 H33 0.9300 . ?
C25 F8A 1.276(6) . ?
C25 F7A 1.366(6) . ?
C25 F9A 1.343(6) . ?
C21 H21 0.9300 . ?
C46 H46A 0.9600 . ?
C46 H46B 0.9600 . ?
C46 H46C 0.9600 . ?
C42 H42A 0.9600 . ?
C42 H42B 0.9600 . ?
C42 H42C 0.9600 . ?
C45 H45A 0.9600 . ?
C45 H45B 0.9600 . ?
C45 H45C 0.9600 . ?
C44 H44A 0.9600 . ?
C44 H44B 0.9600 . ?
C44 H44C 0.9600 . ?
C50 H50 0.9300 . ?
C50 C51 1.385(8) . ?
C50 C55 1.385(8) . ?
C51 H51 0.9300 . ?
C51 C52 1.380(8) . ?
C55 H55 0.9300 . ?
C55 C54 1.389(8) . ?
C52 H52 0.9300 . ?
C52 C53 1.387(7) . ?
C53 H53 0.9300 . ?
C53 C54 1.388(7) . ?
C54 H54 0.9300 . ?
C50A H50A 0.9300 . ?
C50A C55A 1.379(6) . ?
C50A C51A 1.373(6) . ?
C55A H55A 0.9300 . ?
C55A C54A 1.367(6) . ?
C54A H54A 0.9300 . ?
C54A C53A 1.376(6) . ?
C53A H53A 0.9300 . ?
C53A C52A 1.376(5) . ?
C52A H52A 0.9300 . ?
C52A C51A 1.388(5) . ?
C51A H51A 0.9300 . ?

loop_
_geom_torsion_atom_site_label_1
_geom_torsion_atom_site_label_2
_geom_torsion_atom_site_label_3
_geom_torsion_atom_site_label_4
_geom_torsion
_geom_torsion_site_symmetry_1
_geom_torsion_site_symmetry_2
_geom_torsion_site_symmetry_3
_geom_torsion_site_symmetry_4
_geom_torsion_publ_flag
O47 C39 C8 C7 3.22(17) . . . . ?
O47 C39 C8 C5 -111.79(14) . . . . ?
O47 C39 C8 C1 122.39(14) . . . . ?
N40 C39 C8 C7 -177.20(11) . . . . ?
N40 C39 C8 C5 67.79(17) . . . . ?
N40 C39 C8 C1 -58.03(18) . . . . ?
C9 C10 C11 C12 0.5(2) . . . . ?
C39 N40 C41 C46 120.44(14) . . . . ?
C39 N40 C41 C42 -115.55(14) . . . . ?
C39 N40 C43 C45 -65.04(16) . . . . ?
C39 N40 C43 C44 63.16(17) . . . . ?
C39 C8 C1 C9 0.6(2) . . . . ?
C39 C8 C1 C4 139.18(13) . . . . ?
C39 C8 C1 C2 -130.71(13) . . . . ?
C19 C5 C4 C3 131.63(13) . . . . ?
C19 C5 C4 C1 -138.29(13) . . . . ?
C19 C5 C6 C7 134.23(11) . . . . ?
C19 C5 C6 C3 -135.54(11) . . . . ?
C19 C5 C8 C39 -2.38(19) . . . . ?
C19 C5 C8 C7 -131.20(12) . . . . ?
C19 C5 C8 C1 139.26(12) . . . . ?
C19 C24 C23 C22 -0.5(2) . . . . ?
C19 C20 C21 C22 -0.1(2) . . . . ?
C7 C29 C30 C31 179.01(12) . . . . ?
C7 C29 C34 C33 -178.81(13) . . . . ?
C7 C2 C3 C4 -90.78(9) . . . . ?
C7 C2 C3 C6 -0.59(9) . . . . ?
C7 C2 C3 C48 134.28(13) . . . . ?
C7 C2 C1 C9 -135.75(11) . . . . ?
C7 C2 C1 C4 89.54(9) . . . . ?
C7 C2 C1 C8 -0.66(9) . . . . ?
C7 C6 C3 C4 90.60(9) . . . . ?
C7 C6 C3 C2 0.59(9) . . . . ?
C7 C6 C3 C48 -135.41(13) . . . . ?
C7 C8 C1 C9 131.92(12) . . . . ?
C7 C8 C1 C4 -89.46(9) . . . . ?
C7 C8 C1 C2 0.64(9) . . . . ?
C29 C7 C2 C3 -133.79(12) . . . . ?
C29 C7 C2 C1 136.40(12) . . . . ?
C29 C7 C6 C5 -137.84(12) . . . . ?
C29 C7 C6 C3 132.69(12) . . . . ?
C29 C7 C8 C39 3.67(18) . . . . ?
C29 C7 C8 C5 136.97(12) . . . . ?
C29 C7 C8 C1 -134.41(12) . . . . ?
C29 C30 C31 C32 0.2(2) . . . . ?
C29 C34 C33 C32 -0.6(2) . . . . ?
C5 C19 C24 C23 -175.76(12) . . . . ?
C5 C19 C20 C21 176.16(13) . . . . ?
C5 C4 C3 C2 89.98(9) . . . . ?
C5 C4 C3 C6 0.60(9) . . . . ?
C5 C4 C3 C48 -133.68(13) . . . . ?
C5 C4 C1 C9 139.36(12) . . . . ?
C5 C4 C1 C2 -89.08(9) . . . . ?
C5 C4 C1 C8 0.18(9) . . . . ?
C5 C6 C3 C4 -0.60(9) . . . . ?
C5 C6 C3 C2 -90.61(9) . . . . ?
C5 C6 C3 C48 133.40(13) . . . . ?
C5 C8 C1 C9 -138.79(12) . . . . ?
C5 C8 C1 C4 -0.17(9) . . . . ?
C5 C8 C1 C2 89.93(9) . . . . ?
C4 C5 C6 C7 -89.63(9) . . . . ?
C4 C5 C6 C3 0.60(9) . . . . ?
C4 C5 C8 C39 -141.46(12) . . . . ?
C4 C5 C8 C7 89.72(9) . . . . ?
C4 C5 C8 C1 0.17(9) . . . . ?
C10 C9 C1 C4 10.42(19) . . . . ?
C10 C9 C1 C2 -107.45(14) . . . . ?
C10 C9 C1 C8 135.13(13) . . . . ?
C10 C9 C14 C13 -0.4(2) . . . . ?
C2 C7 C29 C30 140.56(13) . . . . ?
C2 C7 C29 C34 -39.28(18) . . . . ?
C2 C7 C6 C5 88.87(9) . . . . ?
C2 C7 C6 C3 -0.59(9) . . . . ?
C2 C7 C8 C39 137.43(11) . . . . ?
C2 C7 C8 C5 -89.28(9) . . . . ?
C2 C7 C8 C1 -0.65(9) . . . . ?
C6 C7 C29 C30 21.82(19) . . . . ?
C6 C7 C29 C34 -158.01(13) . . . . ?
C6 C7 C2 C3 0.59(9) . . . . ?
C6 C7 C2 C1 -89.21(9) . . . . ?
C6 C7 C8 C39 -132.45(11) . . . . ?
C6 C7 C8 C5 0.84(9) . . . . ?
C6 C7 C8 C1 89.47(9) . . . . ?
C6 C5 C4 C3 -0.60(9) . . . . ?
C6 C5 C4 C1 89.47(9) . . . . ?
C6 C5 C8 C39 127.98(12) . . . . ?
C6 C5 C8 C7 -0.84(9) . . . . ?
C6 C5 C8 C1 -90.39(9) . . . . ?
C3 C4 C1 C9 -130.85(12) . . . . ?
C3 C4 C1 C2 0.71(9) . . . . ?
C3 C4 C1 C8 89.96(9) . . . . ?
C3 C2 C1 C9 134.00(11) . . . . ?
C3 C2 C1 C4 -0.71(9) . . . . ?
C3 C2 C1 C8 -90.91(9) . . . . ?
C12 C13 C14 C9 0.3(2) . . . . ?
C13 C12 C11 C10 -0.6(2) . . . . ?
C13 C12 C15 F1 -150.68(14) . . . . ?
C13 C12 C15 F2 -31.6(2) . . . . ?
C13 C12 C15 F3 90.07(18) . . . . ?
C8 C7 C29 C30 -99.91(15) . . . . ?
C8 C7 C29 C34 80.25(17) . . . . ?
C8 C7 C2 C3 90.46(9) . . . . ?
C8 C7 C2 C1 0.66(9) . . . . ?
C8 C7 C6 C5 -0.85(9) . . . . ?
C8 C7 C6 C3 -90.32(9) . . . . ?
C8 C5 C4 C3 -90.26(9) . . . . ?
C8 C5 C4 C1 -0.18(9) . . . . ?
C8 C5 C6 C7 0.86(9) . . . . ?
C8 C5 C6 C3 91.09(9) . . . . ?
C1 C9 C10 C11 177.13(12) . . . . ?
C1 C9 C14 C13 -177.56(12) . . . . ?
C1 C4 C3 C2 -0.71(9) . . . . ?
C1 C4 C3 C6 -90.08(9) . . . . ?
C1 C4 C3 C48 135.63(13) . . . . ?
C1 C2 C3 C4 0.70(9) . . . . ?
C1 C2 C3 C6 90.89(9) . . . . ?
C1 C2 C3 C48 -134.24(13) . . . . ?
C14 C9 C10 C11 0.0(2) . . . . ?
C14 C9 C1 C4 -172.45(12) . . . . ?
C14 C9 C1 C2 69.67(16) . . . . ?
C14 C9 C1 C8 -47.74(18) . . . . ?
C30 C29 C34 C33 1.3(2) . . . . ?
C24 C19 C5 C4 -1.3(2) . . . . ?
C24 C19 C5 C6 118.05(14) . . . . ?
C24 C19 C5 C8 -125.76(14) . . . . ?
C24 C19 C20 C21 -1.6(2) . . . . ?
C24 C23 C22 C25 177.75(14) . . . . ?
C24 C23 C22 C21 -1.2(2) . . . . ?
C23 C22 C25 F7 73.4(4) . . . . ?
C23 C22 C25 F9 -45.4(3) . . . . ?
C23 C22 C25 F8 -160.6(3) . . . . ?
C23 C22 C25 F8A -68.0(8) . . . . ?
C23 C22 C25 F7A 165.8(8) . . . . ?
C23 C22 C25 F9A 54.1(6) . . . . ?
C23 C22 C21 C20 1.5(2) . . . . ?
C11 C12 C13 C14 0.2(2) . . . . ?
C11 C12 C15 F1 30.72(19) . . . . ?
C11 C12 C15 F2 149.75(14) . . . . ?
C11 C12 C15 F3 -88.54(18) . . . . ?
C41 N40 C39 O47 175.45(12) . . . . ?
C41 N40 C39 C8 -4.11(19) . . . . ?
C41 N40 C43 C45 116.92(14) . . . . ?
C41 N40 C43 C44 -114.88(14) . . . . ?
C31 C32 C33 C34 -0.4(2) . . . . ?
C31 C32 C35 F4 -127.72(17) . . . . ?
C31 C32 C35 F6 114.47(18) . . . . ?
C31 C32 C35 F5 -6.5(2) . . . . ?
C20 C19 C5 C4 -179.01(12) . . . . ?
C20 C19 C5 C6 -59.68(17) . . . . ?
C20 C19 C5 C8 56.50(18) . . . . ?
C20 C19 C24 C23 2.0(2) . . . . ?
C34 C29 C30 C31 -1.2(2) . . . . ?
C43 N40 C39 O47 -2.43(19) . . . . ?
C43 N40 C39 C8 178.01(11) . . . . ?
C43 N40 C41 C46 -61.65(15) . . . . ?
C43 N40 C41 C42 62.36(15) . . . . ?
C33 C32 C31 C30 0.6(2) . . . . ?
C33 C32 C35 F4 51.7(2) . . . . ?
C33 C32 C35 F6 -66.1(2) . . . . ?
C33 C32 C35 F5 172.92(15) . . . . ?
C25 C22 C21 C20 -177.44(14) . . . . ?
C21 C22 C25 F7 -107.6(4) . . . . ?
C21 C22 C25 F9 133.6(3) . . . . ?
C21 C22 C25 F8 18.4(4) . . . . ?
C21 C22 C25 F8A 111.0(8) . . . . ?
C21 C22 C25 F7A -15.2(8) . . . . ?
C21 C22 C25 F9A -126.9(6) . . . . ?
C15 C12 C13 C14 -178.38(13) . . . . ?
C15 C12 C11 C10 177.99(13) . . . . ?
C35 C32 C31 C30 -179.94(13) . . . . ?
C35 C32 C33 C34 -179.88(14) . . . . ?
C50 C51 C52 C53 -0.6(10) . . . . ?
C50 C55 C54 C53 -0.8(11) . . . . ?
C51 C50 C55 C54 0.3(5) . . . . ?
C51 C52 C53 C54 0.2(13) . . . . ?
C55 C50 C51 C52 0.4(5) . . . . ?
C52 C53 C54 C55 0.5(13) . . . . ?
C50A C55A C54A C53A 0.5(3) . . . . ?
C55A C50A C51A C52A 0.3(7) . . . . ?
C55A C54A C53A C52A -1.4(6) . . . . ?
C54A C53A C52A C51A 1.8(8) . . . . ?
C53A C52A C51A C50A -1.2(8) . . . . ?
C51A C50A C55A C54A 0.1(4) . . . . ?
